data_7207821
loop_
_publ_author_name
'Constable, Edwin C.'
'Housecroft, Catherine E.'
'Neuburger, Markus'
'Vujovic, Srboljub'
'Zampese, Jennifer A.'
'Zhang, Guoqi'

_publ_section_title
;
 Cobalt(ii) coordination polymers with 4&#x2032;-substituted
 4,2&#x2032;:6&#x2032;,4&#x2032;&#x2032;- and
 3,2&#x2032;:6&#x2032;,3&#x2032;&#x2032;-terpyridines: engineering a
 switch from planar to undulating chains and sheets
;
_journal_issue 10
_journal_name_full CrystEngComm
_journal_page_first 3554
_journal_paper_doi 10.1039/c2ce06609b
_journal_volume 14
_journal_year 2012
_chemical_formula_moiety 'C27 H28 Co N6 O2 S2'
_chemical_formula_sum 'C27 H28 Co N6 O2 S2'
_chemical_formula_weight 591.62
_chemical_name_systematic
;
?
;
_space_group_IT_number 61
_symmetry_cell_setting orthorhombic
_symmetry_space_group_name_Hall '-P 2ac 2ab'
_symmetry_space_group_name_H-M 'P b c a'
_atom_sites_solution_hydrogens geom
_atom_sites_solution_primary direct
_atom_sites_solution_secondary difmap
_audit_creation_method SHELXL-97
_cell_angle_alpha 90.00
_cell_angle_beta 90.00
_cell_angle_gamma 90.00
_cell_formula_units_Z 8
_cell_length_a 14.3014(8)
_cell_length_b 14.3112(7)
_cell_length_c 26.2091(12)
_cell_measurement_reflns_used 112582
_cell_measurement_temperature 173(2)
_cell_measurement_theta_max 67.57
_cell_measurement_theta_min 4.21
_cell_volume 5364.2(5)
_computing_cell_refinement 'Stoe IPDS'
_computing_data_collection 'Stoe IPDS'
_computing_data_reduction 'Stoe IPDS'
_computing_molecular_graphics 'Bruker SHELXTL'
_computing_publication_material 'Bruker SHELXTL'
_computing_structure_refinement 'SHELXL-97 (Sheldrick, 1997)'
_computing_structure_solution 'SHELXS-97 (Sheldrick, 1990)'
_diffrn_ambient_temperature 173(2)
_diffrn_measured_fraction_theta_full 0.992
_diffrn_measured_fraction_theta_max 0.992
_diffrn_measurement_device_type 'Stoe IPDS'
_diffrn_measurement_method '\w scans'
_diffrn_radiation_monochromator graphite
_diffrn_radiation_source 'fine-focus sealed tube'
_diffrn_radiation_type MoK\a
_diffrn_radiation_wavelength 0.71073
_diffrn_reflns_av_R_equivalents 0.0591
_diffrn_reflns_av_sigmaI/netI 0.0151
_diffrn_reflns_limit_h_max 18
_diffrn_reflns_limit_h_min -18
_diffrn_reflns_limit_k_max 18
_diffrn_reflns_limit_k_min -18
_diffrn_reflns_limit_l_max 34
_diffrn_reflns_limit_l_min -34
_diffrn_reflns_number 139949
_diffrn_reflns_theta_full 27.50
_diffrn_reflns_theta_max 27.50
_diffrn_reflns_theta_min 2.16
_exptl_absorpt_coefficient_mu 0.833
_exptl_absorpt_correction_T_max 0.9288
_exptl_absorpt_correction_T_min 0.8511
_exptl_absorpt_correction_type multi-scan
_exptl_absorpt_process_details '(Blessing 1951)'
_exptl_crystal_colour orange
_exptl_crystal_density_diffrn 1.465
_exptl_crystal_density_method 'not measured'
_exptl_crystal_description block
_exptl_crystal_F_000 2456
_exptl_crystal_size_max 0.20
_exptl_crystal_size_mid 0.12
_exptl_crystal_size_min 0.09
_refine_diff_density_max 0.926
_refine_diff_density_min -0.732
_refine_diff_density_rms 0.054
_refine_ls_extinction_method none
_refine_ls_goodness_of_fit_ref 1.216
_refine_ls_hydrogen_treatment mixed
_refine_ls_matrix_type full
_refine_ls_number_parameters 353
_refine_ls_number_reflns 6116
_refine_ls_number_restraints 0
_refine_ls_restrained_S_all 1.216
_refine_ls_R_factor_all 0.0425
_refine_ls_R_factor_gt 0.0415
_refine_ls_shift/su_max 0.002
_refine_ls_shift/su_mean 0.000
_refine_ls_structure_factor_coef Fsqd
_refine_ls_weighting_details 'calc w=1/[\s^2^(Fo^2^)+(0.0238P)^2^+6.4988P] where P=(Fo^2^+2Fc^2^)/3'
_refine_ls_weighting_scheme calc
_refine_ls_wR_factor_gt 0.0928
_refine_ls_wR_factor_ref 0.0933
_reflns_number_gt 5980
_reflns_number_total 6116
_reflns_threshold_expression >2sigma(I)
_cod_data_source_file c2ce06609b.txt
_cod_data_source_block gq229
_cod_depositor_comments
;
The following automatic conversions were performed:

'_symmetry_cell_setting' value 'Orthorhombic' changed to
'orthorhombic' according to
/home/saulius/struct/CIF-dictionaries/cif_core.dic dictionary named
'cif_core.dic' version 2.4.1 from 2010-06-29.

Automatic conversion script
Id: cif_fix_values 1715 2011-07-08 13:25:40Z adriana 
;
_cod_original_sg_symbol_Hall -P2ac2ab
_cod_original_sg_symbol_H-M Pbca
_cod_database_code 7207821

loop_
_symmetry_equiv_pos_as_xyz
'x, y, z'
'-x+1/2, -y, z+1/2'
'-x, y+1/2, -z+1/2'
'x+1/2, -y+1/2, -z'
'-x, -y, -z'
'x-1/2, y, -z-1/2'
'x, -y-1/2, z-1/2'
'-x-1/2, y-1/2, z'

loop_
_atom_site_label
_atom_site_type_symbol
_atom_site_fract_x
_atom_site_fract_y
_atom_site_fract_z
_atom_site_U_iso_or_equiv
_atom_site_adp_type
_atom_site_occupancy
_atom_site_symmetry_multiplicity
_atom_site_calc_flag
_atom_site_refinement_flags
Co1 Co 0.250399(18) 0.030639(19) 0.259544(9) 0.01915(8) Uani 1 1 d .
N1 N 0.19254(11) -0.02322(12) 0.33010(6) 0.0200(3) Uani 1 1 d .
N2 N 0.21749(11) -0.09284(12) 0.50751(6) 0.0198(3) Uani 1 1 d .
N3 N 0.19274(11) -0.08065(12) 0.68799(6) 0.0221(3) Uani 1 1 d .
C1 C 0.24409(13) -0.03646(14) 0.37251(7) 0.0201(4) Uani 1 1 d .
H1A H 0.3080 -0.0183 0.3718 0.024 Uiso 1 1 calc R
C2 C 0.20927(13) -0.07507(13) 0.41712(7) 0.0188(4) Uani 1 1 d .
C3 C 0.11481(14) -0.10079(15) 0.41750(8) 0.0243(4) Uani 1 1 d .
H3A H 0.0877 -0.1272 0.4473 0.029 Uiso 1 1 calc R
C4 C 0.06135(14) -0.08754(16) 0.37427(8) 0.0265(4) Uani 1 1 d .
H4A H -0.0029 -0.1045 0.3740 0.032 Uiso 1 1 calc R
C5 C 0.10228(14) -0.04928(15) 0.33140(7) 0.0233(4) Uani 1 1 d .
H5A H 0.0652 -0.0410 0.3017 0.028 Uiso 1 1 calc R
C6 C 0.26682(13) -0.08848(13) 0.46379(7) 0.0189(4) Uani 1 1 d .
C7 C 0.36349(13) -0.09748(14) 0.46212(7) 0.0202(4) Uani 1 1 d .
H7A H 0.3954 -0.0930 0.4304 0.024 Uiso 1 1 calc R
C8 C 0.41391(13) -0.11307(13) 0.50706(7) 0.0196(4) Uani 1 1 d .
C9 C 0.36221(14) -0.11665(14) 0.55216(7) 0.0217(4) Uani 1 1 d .
H9A H 0.3930 -0.1264 0.5838 0.026 Uiso 1 1 calc R
C10 C 0.26578(13) -0.10595(14) 0.55071(7) 0.0198(4) Uani 1 1 d .
C11 C 0.24319(13) -0.08033(14) 0.64469(7) 0.0210(4) Uani 1 1 d .
H11A H 0.3062 -0.0595 0.6463 0.025 Uiso 1 1 calc R
C12 C 0.20817(13) -0.10879(14) 0.59792(7) 0.0198(4) Uani 1 1 d .
C13 C 0.11537(14) -0.13850(15) 0.59608(7) 0.0246(4) Uani 1 1 d .
H13A H 0.0884 -0.1581 0.5647 0.030 Uiso 1 1 calc R
C14 C 0.06317(14) -0.13909(16) 0.64038(8) 0.0268(4) Uani 1 1 d .
H14A H -0.0001 -0.1593 0.6399 0.032 Uiso 1 1 calc R
C15 C 0.10406(14) -0.11004(15) 0.68528(8) 0.0247(4) Uani 1 1 d .
H15A H 0.0677 -0.1109 0.7156 0.030 Uiso 1 1 calc R
C16 C 0.51673(13) -0.12659(14) 0.50703(7) 0.0217(4) Uani 1 1 d .
C17 C 0.56948(15) -0.12009(18) 0.46267(8) 0.0325(5) Uani 1 1 d .
H17A H 0.5383 -0.1078 0.4314 0.039 Uiso 1 1 calc R
C18 C 0.66534(15) -0.13083(18) 0.46223(9) 0.0331(5) Uani 1 1 d .
H18A H 0.6981 -0.1254 0.4308 0.040 Uiso 1 1 calc R
C19 C 0.71530(14) -0.14948(15) 0.50693(9) 0.0262(4) Uani 1 1 d .
C20 C 0.66294(15) -0.15524(18) 0.55200(9) 0.0321(5) Uani 1 1 d .
H20A H 0.6940 -0.1670 0.5834 0.039 Uiso 1 1 calc R
C21 C 0.56671(15) -0.14406(17) 0.55168(8) 0.0309(5) Uani 1 1 d .
H21A H 0.5336 -0.1485 0.5830 0.037 Uiso 1 1 calc R
N4 N 0.81051(13) -0.16154(16) 0.50674(8) 0.0365(5) Uani 1 1 d .
C22 C 0.86406(16) -0.1412(2) 0.46068(12) 0.0455(7) Uani 1 1 d .
H22A H 0.8374 -0.1757 0.4318 0.068 Uiso 1 1 calc R
H22B H 0.9293 -0.1602 0.4657 0.068 Uiso 1 1 calc R
H22C H 0.8615 -0.0740 0.4536 0.068 Uiso 1 1 calc R
C23 C 0.86285(17) -0.1667(2) 0.55424(11) 0.0421(6) Uani 1 1 d .
H23A H 0.8657 -0.1045 0.5699 0.063 Uiso 1 1 calc R
H23B H 0.9264 -0.1888 0.5472 0.063 Uiso 1 1 calc R
H23C H 0.8317 -0.2101 0.5776 0.063 Uiso 1 1 calc R
N30 N 0.12392(12) 0.09380(13) 0.24169(7) 0.0258(4) Uani 1 1 d .
C30 C 0.07545(13) 0.14259(14) 0.21837(7) 0.0219(4) Uani 1 1 d .
S30 S 0.00984(4) 0.21306(4) 0.18495(2) 0.03162(13) Uani 1 1 d .
N40 N 0.37812(12) -0.02914(14) 0.27603(7) 0.0271(4) Uani 1 1 d .
C40 C 0.43453(14) -0.07244(15) 0.29667(8) 0.0245(4) Uani 1 1 d .
S40 S 0.51017(4) -0.13674(6) 0.32728(3) 0.04599(19) Uani 1 1 d .
O50 O 0.20612(11) -0.09122(11) 0.22126(6) 0.0274(3) Uani 1 1 d .
H50 H 0.153(2) -0.0947(19) 0.2120(10) 0.033 Uiso 1 1 d .
C50 C 0.26252(17) -0.14947(18) 0.18931(9) 0.0365(5) Uani 1 1 d .
H50A H 0.2661 -0.1222 0.1551 0.055 Uiso 1 1 calc R
H50B H 0.2346 -0.2119 0.1872 0.055 Uiso 1 1 calc R
H50C H 0.3256 -0.1542 0.2037 0.055 Uiso 1 1 calc R
O60 O 0.29730(11) 0.14843(12) 0.30033(7) 0.0332(4) Uani 1 1 d .
H60 H 0.352(2) 0.157(2) 0.3029(11) 0.040 Uiso 1 1 d .
C60 C 0.2491(2) 0.23211(18) 0.31205(10) 0.0406(6) Uani 1 1 d .
H60A H 0.2616 0.2788 0.2855 0.061 Uiso 1 1 calc R
H60B H 0.2705 0.2559 0.3451 0.061 Uiso 1 1 calc R
H60C H 0.1817 0.2196 0.3136 0.061 Uiso 1 1 calc R

loop_
_atom_site_aniso_label
_atom_site_aniso_U_11
_atom_site_aniso_U_22
_atom_site_aniso_U_33
_atom_site_aniso_U_23
_atom_site_aniso_U_13
_atom_site_aniso_U_12
Co1 0.01513(12) 0.02743(14) 0.01488(13) 0.00182(9) -0.00113(9) 0.00317(10)
N1 0.0188(7) 0.0254(8) 0.0157(7) -0.0001(6) 0.0000(6) 0.0015(6)
N2 0.0180(7) 0.0248(8) 0.0165(7) -0.0011(6) 0.0006(6) -0.0014(6)
N3 0.0175(7) 0.0323(9) 0.0164(7) -0.0023(6) 0.0010(6) 0.0010(7)
C1 0.0172(8) 0.0254(9) 0.0177(8) -0.0014(7) 0.0000(7) 0.0009(7)
C2 0.0186(8) 0.0217(9) 0.0161(8) -0.0016(7) -0.0002(7) 0.0010(7)
C3 0.0201(9) 0.0320(10) 0.0208(9) 0.0013(8) 0.0026(7) -0.0030(8)
C4 0.0180(9) 0.0367(11) 0.0248(10) 0.0005(8) -0.0010(8) -0.0039(8)
C5 0.0198(9) 0.0317(10) 0.0185(9) -0.0006(8) -0.0025(7) 0.0012(8)
C6 0.0201(9) 0.0204(8) 0.0163(8) 0.0006(7) 0.0001(7) -0.0002(7)
C7 0.0197(9) 0.0236(9) 0.0173(8) 0.0007(7) 0.0029(7) -0.0006(7)
C8 0.0181(8) 0.0212(9) 0.0193(9) -0.0007(7) 0.0014(7) -0.0004(7)
C9 0.0204(9) 0.0292(10) 0.0156(8) -0.0013(7) -0.0018(7) 0.0004(8)
C10 0.0191(9) 0.0237(9) 0.0167(8) -0.0013(7) 0.0006(7) -0.0004(7)
C11 0.0151(8) 0.0297(10) 0.0182(8) -0.0011(7) 0.0008(7) 0.0008(7)
C12 0.0168(8) 0.0254(9) 0.0173(9) 0.0010(7) 0.0002(7) 0.0015(7)
C13 0.0197(9) 0.0357(11) 0.0185(9) -0.0004(8) -0.0010(7) -0.0035(8)
C14 0.0170(9) 0.0381(11) 0.0254(10) 0.0015(9) 0.0013(8) -0.0034(8)
C15 0.0182(9) 0.0366(11) 0.0194(9) 0.0004(8) 0.0047(7) -0.0006(8)
C16 0.0171(9) 0.0255(9) 0.0224(9) -0.0006(7) 0.0009(7) 0.0000(7)
C17 0.0239(10) 0.0528(14) 0.0208(10) -0.0006(9) -0.0001(8) 0.0036(10)
C18 0.0218(10) 0.0520(14) 0.0255(10) 0.0009(10) 0.0067(8) 0.0035(10)
C19 0.0180(9) 0.0250(10) 0.0358(11) 0.0025(8) 0.0011(8) 0.0021(8)
C20 0.0215(10) 0.0452(13) 0.0297(11) 0.0097(10) -0.0022(8) 0.0029(9)
C21 0.0224(10) 0.0466(13) 0.0238(10) 0.0081(9) 0.0022(8) 0.0018(9)
N4 0.0172(8) 0.0490(12) 0.0431(11) 0.0086(10) 0.0025(8) 0.0045(8)
C22 0.0201(10) 0.0544(16) 0.0620(17) 0.0129(13) 0.0139(11) 0.0067(11)
C23 0.0224(11) 0.0482(15) 0.0557(16) -0.0080(12) -0.0103(11) 0.0083(10)
N30 0.0182(8) 0.0345(9) 0.0248(9) 0.0040(7) 0.0003(7) 0.0046(7)
C30 0.0154(8) 0.0296(10) 0.0205(9) 0.0011(8) 0.0023(7) -0.0007(7)
S30 0.0223(2) 0.0373(3) 0.0352(3) 0.0127(2) -0.0054(2) 0.0026(2)
N40 0.0189(8) 0.0394(10) 0.0230(8) 0.0035(7) -0.0007(7) 0.0063(7)
C40 0.0191(9) 0.0341(11) 0.0203(9) 0.0023(8) 0.0035(7) 0.0015(8)
S40 0.0275(3) 0.0685(5) 0.0420(3) 0.0279(3) 0.0030(2) 0.0171(3)
O50 0.0210(7) 0.0344(8) 0.0270(7) -0.0071(6) -0.0005(6) 0.0034(6)
C50 0.0357(12) 0.0407(13) 0.0332(12) -0.0102(10) 0.0011(10) 0.0102(10)
O60 0.0206(7) 0.0335(8) 0.0455(10) -0.0118(7) 0.0002(7) -0.0006(6)
C60 0.0494(15) 0.0344(12) 0.0380(13) -0.0050(10) -0.0085(12) 0.0101(11)

loop_
_atom_type_symbol
_atom_type_description
_atom_type_scat_dispersion_real
_atom_type_scat_dispersion_imag
_atom_type_scat_source
C C 0.0033 0.0016 'International Tables Vol C Tables 4.2.6.8 and 6.1.1.4'
H H 0.0000 0.0000 'International Tables Vol C Tables 4.2.6.8 and 6.1.1.4'
N N 0.0061 0.0033 'International Tables Vol C Tables 4.2.6.8 and 6.1.1.4'
S S 0.1246 0.1234 'International Tables Vol C Tables 4.2.6.8 and 6.1.1.4'
Co Co 0.3494 0.9721 'International Tables Vol C Tables 4.2.6.8 and 6.1.1.4'
O O 0.0106 0.0060 'International Tables Vol C Tables 4.2.6.8 and 6.1.1.4'

loop_
_geom_angle_atom_site_label_1
_geom_angle_atom_site_label_2
_geom_angle_atom_site_label_3
_geom_angle
_geom_angle_site_symmetry_1
_geom_angle_site_symmetry_3
N40 Co1 N30 178.30(7) . .
N40 Co1 O60 86.77(7) . .
N30 Co1 O60 92.48(7) . .
N40 Co1 O50 91.29(7) . .
N30 Co1 O50 89.50(7) . .
O60 Co1 O50 177.41(7) . .
N40 Co1 N3 89.20(7) . 2_554
N30 Co1 N3 89.32(7) . 2_554
O60 Co1 N3 93.18(7) . 2_554
O50 Co1 N3 88.51(6) . 2_554
N40 Co1 N1 90.68(7) . .
N30 Co1 N1 90.83(6) . .
O60 Co1 N1 88.46(7) . .
O50 Co1 N1 89.84(6) . .
N3 Co1 N1 178.35(7) 2_554 .
C5 N1 C1 117.76(17) . .
C5 N1 Co1 119.14(13) . .
C1 N1 Co1 123.02(13) . .
C10 N2 C6 117.09(16) . .
C15 N3 C11 117.70(17) . .
C15 N3 Co1 120.38(13) . 2
C11 N3 Co1 121.88(13) . 2
N1 C1 C2 123.75(17) . .
N1 C1 H1A 118.1 . .
C2 C1 H1A 118.1 . .
C1 C2 C3 117.23(17) . .
C1 C2 C6 123.14(17) . .
C3 C2 C6 119.63(17) . .
C4 C3 C2 119.51(18) . .
C4 C3 H3A 120.2 . .
C2 C3 H3A 120.2 . .
C3 C4 C5 119.21(18) . .
C3 C4 H4A 120.4 . .
C5 C4 H4A 120.4 . .
N1 C5 C4 122.54(18) . .
N1 C5 H5A 118.7 . .
C4 C5 H5A 118.7 . .
N2 C6 C7 122.94(17) . .
N2 C6 C2 114.57(16) . .
C7 C6 C2 122.48(17) . .
C6 C7 C8 120.08(17) . .
C6 C7 H7A 120.0 . .
C8 C7 H7A 120.0 . .
C9 C8 C7 116.49(17) . .
C9 C8 C16 121.40(17) . .
C7 C8 C16 122.10(17) . .
C10 C9 C8 119.95(18) . .
C10 C9 H9A 120.0 . .
C8 C9 H9A 120.0 . .
N2 C10 C9 123.43(17) . .
N2 C10 C12 114.93(16) . .
C9 C10 C12 121.64(17) . .
N3 C11 C12 123.48(18) . .
N3 C11 H11A 118.3 . .
C12 C11 H11A 118.3 . .
C11 C12 C13 117.67(17) . .
C11 C12 C10 121.86(17) . .
C13 C12 C10 120.45(17) . .
C14 C13 C12 119.17(18) . .
C14 C13 H13A 120.4 . .
C12 C13 H13A 120.4 . .
C15 C14 C13 119.14(18) . .
C15 C14 H14A 120.4 . .
C13 C14 H14A 120.4 . .
N3 C15 C14 122.84(18) . .
N3 C15 H15A 118.6 . .
C14 C15 H15A 118.6 . .
C17 C16 C21 115.86(19) . .
C17 C16 C8 122.01(18) . .
C21 C16 C8 122.10(18) . .
C18 C17 C16 122.6(2) . .
C18 C17 H17A 118.7 . .
C16 C17 H17A 118.7 . .
C17 C18 C19 121.5(2) . .
C17 C18 H18A 119.3 . .
C19 C18 H18A 119.3 . .
N4 C19 C18 121.9(2) . .
N4 C19 C20 121.7(2) . .
C18 C19 C20 116.41(19) . .
C21 C20 C19 121.3(2) . .
C21 C20 H20A 119.4 . .
C19 C20 H20A 119.4 . .
C20 C21 C16 122.4(2) . .
C20 C21 H21A 118.8 . .
C16 C21 H21A 118.8 . .
C19 N4 C23 120.9(2) . .
C19 N4 C22 119.9(2) . .
C23 N4 C22 116.6(2) . .
N4 C22 H22A 109.5 . .
N4 C22 H22B 109.5 . .
H22A C22 H22B 109.5 . .
N4 C22 H22C 109.5 . .
H22A C22 H22C 109.5 . .
H22B C22 H22C 109.5 . .
N4 C23 H23A 109.5 . .
N4 C23 H23B 109.5 . .
H23A C23 H23B 109.5 . .
N4 C23 H23C 109.5 . .
H23A C23 H23C 109.5 . .
H23B C23 H23C 109.5 . .
C30 N30 Co1 154.56(16) . .
N30 C30 S30 178.32(19) . .
C40 N40 Co1 160.31(17) . .
N40 C40 S40 177.1(2) . .
C50 O50 Co1 126.22(14) . .
C50 O50 H50 109(2) . .
Co1 O50 H50 119(2) . .
O50 C50 H50A 109.5 . .
O50 C50 H50B 109.5 . .
H50A C50 H50B 109.5 . .
O50 C50 H50C 109.5 . .
H50A C50 H50C 109.5 . .
H50B C50 H50C 109.5 . .
C60 O60 Co1 129.20(15) . .
C60 O60 H60 110(2) . .
Co1 O60 H60 118(2) . .
O60 C60 H60A 109.5 . .
O60 C60 H60B 109.5 . .
H60A C60 H60B 109.5 . .
O60 C60 H60C 109.5 . .
H60A C60 H60C 109.5 . .
H60B C60 H60C 109.5 . .

loop_
_geom_bond_atom_site_label_1
_geom_bond_atom_site_label_2
_geom_bond_distance
_geom_bond_site_symmetry_2
Co1 N40 2.0627(17) .
Co1 N30 2.0755(17) .
Co1 O60 2.1057(16) .
Co1 O50 2.1093(16) .
Co1 N3 2.1658(16) 2_554
Co1 N1 2.1677(16) .
N1 C5 1.344(3) .
N1 C1 1.347(2) .
N2 C10 1.339(2) .
N2 C6 1.347(2) .
N3 C15 1.338(3) .
N3 C11 1.345(2) .
N3 Co1 2.1658(16) 2
C1 C2 1.386(3) .
C1 H1A 0.9500 .
C2 C3 1.400(3) .
C2 C6 1.487(2) .
C3 C4 1.380(3) .
C3 H3A 0.9500 .
C4 C5 1.380(3) .
C4 H4A 0.9500 .
C5 H5A 0.9500 .
C6 C7 1.389(3) .
C7 C8 1.399(3) .
C7 H7A 0.9500 .
C8 C9 1.395(3) .
C8 C16 1.483(3) .
C9 C10 1.388(3) .
C9 H9A 0.9500 .
C10 C12 1.487(3) .
C11 C12 1.385(3) .
C11 H11A 0.9500 .
C12 C13 1.394(3) .
C13 C14 1.380(3) .
C13 H13A 0.9500 .
C14 C15 1.378(3) .
C14 H14A 0.9500 .
C15 H15A 0.9500 .
C16 C17 1.389(3) .
C16 C21 1.394(3) .
C17 C18 1.380(3) .
C17 H17A 0.9500 .
C18 C19 1.398(3) .
C18 H18A 0.9500 .
C19 N4 1.373(3) .
C19 C20 1.401(3) .
C20 C21 1.386(3) .
C20 H20A 0.9500 .
C21 H21A 0.9500 .
N4 C23 1.455(3) .
N4 C22 1.459(3) .
C22 H22A 0.9800 .
C22 H22B 0.9800 .
C22 H22C 0.9800 .
C23 H23A 0.9800 .
C23 H23B 0.9800 .
C23 H23C 0.9800 .
N30 C30 1.158(3) .
C30 S30 1.632(2) .
N40 C40 1.152(3) .
C40 S40 1.631(2) .
O50 C50 1.431(3) .
O50 H50 0.80(3) .
C50 H50A 0.9800 .
C50 H50B 0.9800 .
C50 H50C 0.9800 .
O60 C60 1.416(3) .
O60 H60 0.80(3) .
C60 H60A 0.9800 .
C60 H60B 0.9800 .
C60 H60C 0.9800 .
